data_2016851
loop_
_publ_author_name
'Liu, Chun-Sen'
'Zhou, Li-Ming'
'Guo, Liang-Qi'
'Ma, Song-Tao'
'Fang, Shao-Ming'

_publ_section_title
;<i>catena</i>-Poly[[dichloridomercury(II)]-\m-1-(2-pyridylmethyl)-1<i>H</i>-benzotriazole]:
 the effect of different metal centers on the self-assembly of coordination
 complexes
;
_journal_coeditor_code BG3087
_journal_issue 12
_journal_name_full 'Acta Crystallographica Section C'
_journal_page_first m394
_journal_page_last m397
_journal_paper_doi 10.1107/S0108270108038146
_journal_volume 64
_journal_year 2008
_chemical_formula_iupac '[Hg Cl2 (C12 H10 N4)]'
_chemical_formula_moiety 'C12 H10 Cl2 Hg N4'
_chemical_formula_sum 'C12 H10 Cl2 Hg N4'
_chemical_formula_weight 481.73
_chemical_name_systematic
;
<i>catena</i>-Poly[[dichloridomercury(II)]-\m-1-(2-pyridylmethyl)-
1<i>H</i>-benzotriazole]
;
_space_group_IT_number 2
_symmetry_cell_setting triclinic
_symmetry_space_group_name_Hall '-P 1'
_symmetry_space_group_name_H-M 'P -1'
_atom_sites_solution_hydrogens geom
_atom_sites_solution_primary direct
_atom_sites_solution_secondary difmap
_audit_creation_method SHELXL-97
_cell_angle_alpha 102.88(3)
_cell_angle_beta 98.22(3)
_cell_angle_gamma 109.70(3)
_cell_formula_units_Z 2
_cell_length_a 7.8769(16)
_cell_length_b 8.8723(18)
_cell_length_c 11.130(2)
_cell_measurement_reflns_used 2303
_cell_measurement_temperature 293(2)
_cell_measurement_theta_max 28.0207
_cell_measurement_theta_min 1.9322
_cell_volume 693.4(3)
_computing_cell_refinement 'SAINT (Bruker, 1998)'
_computing_data_collection 'SMART (Bruker, 1998)'
_computing_data_reduction 'SAINT (Bruker, 1998)'
_computing_molecular_graphics 'SHELXTL (Sheldrick, 2008)'
_computing_publication_material 'SHELXTL (Sheldrick, 2008) and PLATON (Spek, 2003)'
_computing_structure_refinement 'SHELXL97 (Sheldrick, 2008)'
_computing_structure_solution 'SHELXS97 (Sheldrick, 2008)'
_diffrn_ambient_temperature 293(2)
_diffrn_measured_fraction_theta_full 0.997
_diffrn_measured_fraction_theta_max 0.997
_diffrn_measurement_device_type 'Bruker P4'
_diffrn_measurement_method '\w scans'
_diffrn_radiation_monochromator graphite
_diffrn_radiation_source 'fine-focus sealed tube'
_diffrn_radiation_type MoK\a
_diffrn_radiation_wavelength 0.71073
_diffrn_reflns_av_R_equivalents 0.0813
_diffrn_reflns_av_sigmaI/netI 0.0733
_diffrn_reflns_limit_h_max 9
_diffrn_reflns_limit_h_min -9
_diffrn_reflns_limit_k_max 10
_diffrn_reflns_limit_k_min -10
_diffrn_reflns_limit_l_max 13
_diffrn_reflns_limit_l_min -13
_diffrn_reflns_number 6923
_diffrn_reflns_theta_full 25.00
_diffrn_reflns_theta_max 25.00
_diffrn_reflns_theta_min 2.55
_diffrn_standards_decay_% 0
_diffrn_standards_interval_count 0
_diffrn_standards_interval_time 0
_diffrn_standards_number 0
_exptl_absorpt_coefficient_mu 11.473
_exptl_absorpt_correction_T_max 0.257
_exptl_absorpt_correction_T_min 0.131
_exptl_absorpt_correction_type multi-scan
_exptl_absorpt_process_details '(SADABS; Sheldrick, 1996)'
_exptl_crystal_colour Yellow
_exptl_crystal_density_diffrn 2.307
_exptl_crystal_density_method 'not measured'
_exptl_crystal_description Block
_exptl_crystal_F_000 448
_exptl_crystal_size_max 0.19
_exptl_crystal_size_mid 0.17
_exptl_crystal_size_min 0.12
_refine_diff_density_max 2.129
_refine_diff_density_min -1.848
_refine_ls_extinction_coef 0.0059(9)
_refine_ls_extinction_expression Fc^*^=kFc[1+0.001xFc^2^\l^3^/sin(2\q)]^-1/4^
_refine_ls_extinction_method SHELXL97
_refine_ls_goodness_of_fit_ref 1.107
_refine_ls_hydrogen_treatment constr
_refine_ls_matrix_type full
_refine_ls_number_parameters 173
_refine_ls_number_reflns 2444
_refine_ls_number_restraints 0
_refine_ls_restrained_S_all 1.107
_refine_ls_R_factor_all 0.0590
_refine_ls_R_factor_gt 0.0520
_refine_ls_shift/su_max 0.001
_refine_ls_shift/su_mean 0.000
_refine_ls_structure_factor_coef Fsqd
_refine_ls_weighting_details 'calc w=1/[\s^2^(Fo^2^)+(0.0432P)^2^+5.4240P] where P=(Fo^2^+2Fc^2^)/3'
_refine_ls_weighting_scheme calc
_refine_ls_wR_factor_gt 0.1139
_refine_ls_wR_factor_ref 0.1204
_reflns_number_gt 2190
_reflns_number_total 2444
_reflns_threshold_expression I>2\s(I)
_cod_data_source_file bg3087.cif
_cod_data_source_block I
_cod_depositor_comments
;
The following automatic conversions were performed:
'_symmetry_cell_setting' value 'Triclinic' changed to 'triclinic'
according to '/home/saulius/struct/CIF-dictionaries/cif_core.dic'
dictionary named 'cif_core.dic' version 2.4.1 from
2010-06-29.

'_geom_bond_publ_flag' value 'YES' changed to 'yes' according
to '/home/saulius/struct/CIF-dictionaries/cif_core.dic' dictionary named
'cif_core.dic' version 2.4.1 from 2010-06-29 (4
times).

'_geom_angle_publ_flag' value 'YES' changed to 'yes' according to
'/home/saulius/struct/CIF-dictionaries/cif_core.dic' dictionary named
'cif_core.dic' version 2.4.1 from 2010-06-29 (6 times).

Automatic conversion script
Id: cif_fix_enum 1527 2010-12-29 10:47:43Z saulius 

The following automatic conversions were performed:

'_symmetry_cell_setting' value 'Triclinic' changed to 'triclinic'
according to /home/saulius/struct/CIF-dictionaries/cif_core.dic
dictionary named 'cif_core.dic' version 2.4.1 from
2010-06-29.

'_geom_bond_publ_flag' value 'YES' changed to 'yes'
according to /home/saulius/struct/CIF-dictionaries/cif_core.dic
dictionary named 'cif_core.dic' version 2.4.1 from 2010-06-29 (4
times).

'_geom_angle_publ_flag' value 'YES' changed to 'yes'
according to /home/saulius/struct/CIF-dictionaries/cif_core.dic
dictionary named 'cif_core.dic' version 2.4.1 from 2010-06-29 (6
times).

Automatic conversion script
Id: cif_fix_values 1715 2011-07-08 13:25:40Z adriana 
;
_cod_original_sg_symbol_H-M P-1
_cod_database_code 2016851
_cod_database_fobs_code 2016851

loop_
_symmetry_equiv_pos_as_xyz
'x, y, z'
'-x, -y, -z'

loop_
_atom_site_type_symbol
_atom_site_label
_atom_site_fract_x
_atom_site_fract_y
_atom_site_fract_z
_atom_site_U_iso_or_equiv
_atom_site_adp_type
_atom_site_calc_flag
_atom_site_refinement_flags
_atom_site_occupancy
Hg Hg1 0.53129(6) 0.42782(5) 0.29481(4) 0.0414(2) Uani d . 1
C C1 0.718(2) 0.3400(16) 0.0518(11) 0.053(3) Uani d . 1
H H1 0.7012 0.4385 0.0506 0.063 Uiso calc R 1
C C2 0.771(2) 0.2638(18) -0.0485(13) 0.062(4) Uani d . 1
H H2 0.7853 0.3076 -0.1166 0.074 Uiso calc R 1
C C3 0.8018(18) 0.1208(17) -0.0466(11) 0.051(3) Uani d . 1
H H3 0.8425 0.0680 -0.1117 0.061 Uiso calc R 1
C C4 0.7708(16) 0.0572(14) 0.0550(10) 0.039(3) Uani d . 1
H H4 0.7854 -0.0420 0.0571 0.047 Uiso calc R 1
C C5 0.7180(13) 0.1428(12) 0.1533(9) 0.030(2) Uani d . 1
C C6 0.687(2) 0.0873(15) 0.2679(12) 0.052(3) Uani d . 1
H H61 0.7502 0.1829 0.3426 0.063 Uiso calc R 1
H H62 0.5549 0.0495 0.2650 0.063 Uiso calc R 1
C C7 0.9273(15) -0.0380(12) 0.3215(9) 0.033(2) Uani d . 1
C C8 1.0996(16) 0.0931(14) 0.3644(11) 0.041(3) Uani d . 1
H H8 1.1147 0.2030 0.3691 0.049 Uiso calc R 1
C C9 1.2472(18) 0.0486(16) 0.3997(11) 0.049(3) Uani d . 1
H H9 1.3655 0.1322 0.4295 0.059 Uiso calc R 1
C C10 1.2270(17) -0.1176(15) 0.3929(10) 0.044(3) Uani d . 1
H H10 1.3308 -0.1406 0.4187 0.052 Uiso calc R 1
C C11 1.0565(17) -0.2445(15) 0.3487(10) 0.042(3) Uani d . 1
H H11 1.0420 -0.3549 0.3412 0.050 Uiso calc R 1
C C12 0.9041(15) -0.2025(12) 0.3151(10) 0.033(2) Uani d . 1
N N1 0.6897(12) 0.2840(10) 0.1506(8) 0.034(2) Uani d . 1
N N2 0.7492(13) -0.0457(11) 0.2813(8) 0.037(2) Uani d . 1
N N3 0.6292(13) -0.2019(11) 0.2552(9) 0.041(2) Uani d . 1
N N4 0.7158(13) -0.2982(11) 0.2734(9) 0.042(2) Uani d . 1
Cl Cl1 0.7113(4) 0.4535(4) 0.4912(3) 0.0465(7) Uani d . 1
Cl Cl2 0.2573(5) 0.3545(4) 0.1442(3) 0.0580(9) Uani d . 1

loop_
_atom_site_aniso_label
_atom_site_aniso_U_11
_atom_site_aniso_U_22
_atom_site_aniso_U_33
_atom_site_aniso_U_12
_atom_site_aniso_U_13
_atom_site_aniso_U_23
Hg1 0.0473(4) 0.0295(3) 0.0469(3) 0.0154(2) 0.0012(2) 0.0153(2)
C1 0.082(10) 0.045(7) 0.044(7) 0.033(7) 0.023(7) 0.019(6)
C2 0.077(10) 0.070(10) 0.053(8) 0.031(8) 0.030(7) 0.033(7)
C3 0.057(8) 0.072(9) 0.030(6) 0.037(7) 0.004(5) 0.010(6)
C4 0.053(7) 0.037(6) 0.032(5) 0.028(6) 0.002(5) 0.008(5)
C5 0.025(5) 0.026(5) 0.037(5) 0.012(4) -0.005(4) 0.006(4)
C6 0.083(10) 0.040(7) 0.059(8) 0.039(7) 0.033(7) 0.029(6)
C7 0.040(6) 0.028(5) 0.024(5) 0.006(5) 0.007(4) 0.005(4)
C8 0.041(7) 0.026(6) 0.049(6) 0.006(5) 0.008(5) 0.014(5)
C9 0.047(7) 0.055(8) 0.037(6) 0.009(6) 0.004(5) 0.018(6)
C10 0.050(7) 0.052(7) 0.028(5) 0.017(6) 0.004(5) 0.016(5)
C11 0.055(8) 0.040(6) 0.044(6) 0.027(6) 0.010(6) 0.027(5)
C12 0.045(6) 0.027(5) 0.036(5) 0.019(5) 0.008(5) 0.018(5)
N1 0.042(5) 0.028(5) 0.037(5) 0.019(4) 0.007(4) 0.012(4)
N2 0.046(6) 0.030(5) 0.043(5) 0.018(4) 0.014(4) 0.018(4)
N3 0.045(6) 0.032(5) 0.050(6) 0.013(5) 0.007(5) 0.025(4)
N4 0.045(6) 0.026(5) 0.054(6) 0.014(4) -0.001(5) 0.017(4)
Cl1 0.0564(19) 0.0404(16) 0.0407(15) 0.0247(14) -0.0058(13) 0.0098(12)
Cl2 0.0479(19) 0.056(2) 0.0594(19) 0.0164(16) -0.0124(15) 0.0174(16)

loop_
_atom_type_symbol
_atom_type_description
_atom_type_scat_dispersion_real
_atom_type_scat_dispersion_imag
_atom_type_scat_source
C C 0.0033 0.0016 'International Tables Vol C Tables 4.2.6.8 and 6.1.1.4'
H H 0.0000 0.0000 'International Tables Vol C Tables 4.2.6.8 and 6.1.1.4'
N N 0.0061 0.0033 'International Tables Vol C Tables 4.2.6.8 and 6.1.1.4'
Cl Cl 0.1484 0.1585 'International Tables Vol C Tables 4.2.6.8 and 6.1.1.4'
Hg Hg -2.3894 9.2266 'International Tables Vol C Tables 4.2.6.8 and 6.1.1.4'

loop_
_geom_angle_atom_site_label_1
_geom_angle_atom_site_label_2
_geom_angle_atom_site_label_3
_geom_angle_site_symmetry_1
_geom_angle_site_symmetry_3
_geom_angle
_geom_angle_publ_flag
Cl2 Hg1 Cl1 . . 155.58(13) yes
Cl2 Hg1 N4 . 1_565 100.9(2) yes
Cl1 Hg1 N4 . 1_565 97.6(2) yes
Cl2 Hg1 N1 . . 97.1(2) yes
Cl1 Hg1 N1 . . 98.4(2) yes
N4 Hg1 N1 1_565 . 91.1(3) yes
N1 C1 C2 . . 124.7(12) ?
N1 C1 H1 . . 117.7 ?
C2 C1 H1 . . 117.7 ?
C1 C2 C3 . . 118.5(12) ?
C1 C2 H2 . . 120.8 ?
C3 C2 H2 . . 120.8 ?
C2 C3 C4 . . 118.3(11) ?
C2 C3 H3 . . 120.8 ?
C4 C3 H3 . . 120.8 ?
C5 C4 C3 . . 119.4(10) ?
C5 C4 H4 . . 120.3 ?
C3 C4 H4 . . 120.3 ?
N1 C5 C4 . . 121.5(10) ?
N1 C5 C6 . . 115.1(9) ?
C4 C5 C6 . . 123.5(9) ?
N2 C6 C5 . . 114.6(9) ?
N2 C6 H61 . . 108.6 ?
C5 C6 H61 . . 108.6 ?
N2 C6 H62 . . 108.6 ?
C5 C6 H62 . . 108.6 ?
H61 C6 H62 . . 107.6 ?
N2 C7 C8 . . 133.1(10) ?
N2 C7 C12 . . 104.4(9) ?
C8 C7 C12 . . 122.5(11) ?
C9 C8 C7 . . 115.2(11) ?
C9 C8 H8 . . 122.4 ?
C7 C8 H8 . . 122.4 ?
C8 C9 C10 . . 123.2(11) ?
C8 C9 H9 . . 118.4 ?
C10 C9 H9 . . 118.4 ?
C11 C10 C9 . . 120.5(12) ?
C11 C10 H10 . . 119.8 ?
C9 C10 H10 . . 119.8 ?
C10 C11 C12 . . 117.5(11) ?
C10 C11 H11 . . 121.2 ?
C12 C11 H11 . . 121.2 ?
N4 C12 C7 . . 107.2(9) ?
N4 C12 C11 . . 131.8(10) ?
C7 C12 C11 . . 121.0(10) ?
C1 N1 C5 . . 117.5(10) ?
C1 N1 Hg1 . . 114.8(7) ?
C5 N1 Hg1 . . 126.7(7) ?
N3 N2 C7 . . 109.5(8) ?
N3 N2 C6 . . 121.0(10) ?
C7 N2 C6 . . 129.5(9) ?
N4 N3 N2 . . 110.2(9) ?
N3 N4 C12 . . 108.7(8) ?
N3 N4 Hg1 . 1_545 117.1(7) ?
C12 N4 Hg1 . 1_545 130.8(6) ?

loop_
_geom_bond_atom_site_label_1
_geom_bond_atom_site_label_2
_geom_bond_site_symmetry_2
_geom_bond_distance
_geom_bond_publ_flag
Hg1 Cl2 . 2.329(3) yes
Hg1 Cl1 . 2.348(3) yes
Hg1 N4 1_565 2.460(9) yes
Hg1 N1 . 2.548(9) yes
C1 N1 . 1.321(15) ?
C1 C2 . 1.364(18) ?
C1 H1 . 0.9300 ?
C2 C3 . 1.374(18) ?
C2 H2 . 0.9300 ?
C3 C4 . 1.388(17) ?
C3 H3 . 0.9300 ?
C4 C5 . 1.385(14) ?
C4 H4 . 0.9300 ?
C5 N1 . 1.351(12) ?
C5 C6 . 1.489(15) ?
C6 N2 . 1.452(13) ?
C6 H61 . 0.9700 ?
C6 H62 . 0.9700 ?
C7 N2 . 1.384(14) ?
C7 C8 . 1.388(15) ?
C7 C12 . 1.392(14) ?
C8 C9 . 1.381(17) ?
C8 H8 . 0.9300 ?
C9 C10 . 1.412(17) ?
C9 H9 . 0.9300 ?
C10 C11 . 1.363(16) ?
C10 H10 . 0.9300 ?
C11 C12 . 1.399(15) ?
C11 H11 . 0.9300 ?
C12 N4 . 1.384(14) ?
N2 N3 . 1.325(12) ?
N3 N4 . 1.291(12) ?
N4 Hg1 1_545 2.460(9) ?

loop_
_geom_hbond_atom_site_label_D
_geom_hbond_atom_site_label_H
_geom_hbond_atom_site_label_A
_geom_hbond_site_symmetry_A
_geom_hbond_distance_DH
_geom_hbond_distance_HA
_geom_hbond_distance_DA
_geom_hbond_angle_DHA
C8 H8 Cg1 2_755 0.93 2.90 3.688(3) 143

loop_
_geom_torsion_atom_site_label_1
_geom_torsion_atom_site_label_2
_geom_torsion_atom_site_label_3
_geom_torsion_atom_site_label_4
_geom_torsion_site_symmetry_1
_geom_torsion_site_symmetry_4
_geom_torsion
N1 C1 C2 C3 . . -2(2)
C1 C2 C3 C4 . . 3(2)
C2 C3 C4 C5 . . -2.8(18)
C3 C4 C5 N1 . . 2.3(16)
C3 C4 C5 C6 . . -178.3(12)
N1 C5 C6 N2 . . -169.3(10)
C4 C5 C6 N2 . . 11.2(17)
N2 C7 C8 C9 . . 178.1(11)
C12 C7 C8 C9 . . 0.5(16)
C7 C8 C9 C10 . . 0.2(17)
C8 C9 C10 C11 . . 0.7(18)
C9 C10 C11 C12 . . -2.1(16)
N2 C7 C12 N4 . . -0.6(11)
C8 C7 C12 N4 . . 177.6(10)
N2 C7 C12 C11 . . 179.8(10)
C8 C7 C12 C11 . . -2.0(16)
C10 C11 C12 N4 . . -176.8(11)
C10 C11 C12 C7 . . 2.7(16)
C2 C1 N1 C5 . . 1.3(19)
C2 C1 N1 Hg1 . . -168.2(12)
C4 C5 N1 C1 . . -1.5(15)
C6 C5 N1 C1 . . 179.1(11)
C4 C5 N1 Hg1 . . 166.6(8)
C6 C5 N1 Hg1 . . -12.9(13)
Cl2 Hg1 N1 C1 . . 60.9(8)
Cl1 Hg1 N1 C1 . . -138.0(8)
N4 Hg1 N1 C1 1_565 . -40.2(9)
Cl2 Hg1 N1 C5 . . -107.4(8)
Cl1 Hg1 N1 C5 . . 53.7(8)
N4 Hg1 N1 C5 1_565 . 151.5(8)
C8 C7 N2 N3 . . -177.0(11)
C12 C7 N2 N3 . . 0.9(11)
C8 C7 N2 C6 . . 2.2(19)
C12 C7 N2 C6 . . -179.9(10)
C5 C6 N2 N3 . . -104.0(12)
C5 C6 N2 C7 . . 76.8(15)
C7 N2 N3 N4 . . -1.0(12)
C6 N2 N3 N4 . . 179.8(10)
N2 N3 N4 C12 . . 0.6(12)
N2 N3 N4 Hg1 . 1_545 162.2(7)
C7 C12 N4 N3 . . 0.0(12)
C11 C12 N4 N3 . . 179.6(11)
C7 C12 N4 Hg1 . 1_545 -158.2(7)
C11 C12 N4 Hg1 . 1_545 21.3(18)
